data_4103583
loop_
_publ_author_name
'Jaeheung Cho'
'Ritimukta Sarangi'
'Hye Yeon Kang'
'Jung Yoon Lee'
'Minoru Kubo'
'Takashi Ogura'
'Edward I. Solomon'
'Wonwoo Nam'

_publ_contact_author_address
; Department of Chemistry and Nano Science
  Ewha Womans University
  Seoul 120-750
  Korea
;
_publ_contact_author_email jaeheung@ewha.ac.kr
_publ_contact_author_name 'Dr. Jaeheung Cho'
_publ_section_title
;
 Synthesis, Structural, and Spectroscopic Characterization and
 Reactivities of Mononuclear Cobalt(III)-Peroxo Complexes
;
_journal_name_full 'Journal of the American Chemical Society'
_journal_page_first 16977
_journal_page_last 16986
_journal_paper_doi 10.1021/ja107177m
_journal_volume 132
_journal_year 2010
_chemical_formula_sum 'C15 H0 Cl2 Co N5 O8'
_chemical_formula_weight 508.03
_chemical_name_systematic
; 
 ? 
;
_space_group_IT_number 129
_symmetry_cell_setting tetragonal
_symmetry_space_group_name_Hall '-P 4a 2a'
_symmetry_space_group_name_H-M 'P 4/n m m :2'
_atom_sites_solution_primary direct
_atom_sites_solution_secondary difmap
_audit_creation_method 'manual editing of form.cif'
_cell_angle_alpha 90.00
_cell_angle_beta 90.00
_cell_angle_gamma 90.00
_cell_formula_units_Z 2
_cell_length_a 9.2584(6)
_cell_length_b 9.2584(6)
_cell_length_c 14.1473(17)
_cell_measurement_reflns_used 1705
_cell_measurement_temperature 298(2)
_cell_measurement_theta_max 21.53
_cell_measurement_theta_min 2.63
_cell_volume 1212.68(18)
_computing_cell_refinement 'Bruker SMART'
_computing_data_collection 'Bruker SMART'
_computing_data_reduction 'Bruker SAINT'
_computing_molecular_graphics 'Bruker SHELXTL'
_computing_publication_material 'Bruker SHELXTL'
_computing_structure_refinement 'SHELXL-97 (Sheldrick, 1997)'
_computing_structure_solution 'SHELXS-97 (Sheldrick, 1990)'
_diffrn_ambient_temperature 298(2)
_diffrn_measured_fraction_theta_full 0.972
_diffrn_measured_fraction_theta_max 0.972
_diffrn_measurement_device_type 'CCD area detector'
_diffrn_measurement_method 'phi and omega scans'
_diffrn_radiation_monochromator graphite
_diffrn_radiation_source 'fine-focus sealed tube'
_diffrn_radiation_type MoK\a
_diffrn_radiation_wavelength 0.71073
_diffrn_reflns_av_R_equivalents 0.0587
_diffrn_reflns_av_sigmaI/netI 0.0419
_diffrn_reflns_limit_h_max 11
_diffrn_reflns_limit_h_min -9
_diffrn_reflns_limit_k_max 10
_diffrn_reflns_limit_k_min -12
_diffrn_reflns_limit_l_max 18
_diffrn_reflns_limit_l_min -17
_diffrn_reflns_number 7455
_diffrn_reflns_theta_full 28.23
_diffrn_reflns_theta_max 28.23
_diffrn_reflns_theta_min 2.63
_exptl_absorpt_coefficient_mu 0.972
_exptl_absorpt_correction_type none
_exptl_crystal_colour Violet
_exptl_crystal_density_diffrn 1.391
_exptl_crystal_density_method 'not measured'
_exptl_crystal_description Block
_exptl_crystal_F_000 500
_exptl_crystal_size_max 0.3
_exptl_crystal_size_mid 0.2
_exptl_crystal_size_min 0.1
_refine_diff_density_max 0.629
_refine_diff_density_min -0.545
_refine_diff_density_rms 0.119
_refine_ls_extinction_method none
_refine_ls_goodness_of_fit_ref 1.065
_refine_ls_matrix_type full
_refine_ls_number_parameters 75
_refine_ls_number_reflns 890
_refine_ls_number_restraints 0
_refine_ls_restrained_S_all 1.065
_refine_ls_R_factor_all 0.0846
_refine_ls_R_factor_gt 0.0673
_refine_ls_shift/su_max 0.000
_refine_ls_shift/su_mean 0.000
_refine_ls_structure_factor_coef Fsqd
_refine_ls_weighting_details 'calc w=1/[\s^2^(Fo^2^)+(0.1147P)^2^+0.0000P] where P=(Fo^2^+2Fc^2^)/3'
_refine_ls_weighting_scheme calc
_refine_ls_wR_factor_gt 0.1745
_refine_ls_wR_factor_ref 0.1807
_reflns_number_gt 576
_reflns_number_total 890
_reflns_threshold_expression >2sigma(I)
_cod_data_source_file ja107177m_si_004.cif
_cod_data_source_block cho124p4nmm
_cod_original_sg_symbol_H-M 'P 4/n m m'
_cod_database_code 4103583

loop_
_symmetry_equiv_pos_as_xyz
'x, y, z'
'-x+1/2, -y+1/2, z'
'-y+1/2, x, z'
'y, -x+1/2, z'
'-x, y+1/2, -z'
'x+1/2, -y, -z'
'y+1/2, x+1/2, -z'
'-y, -x, -z'
'-x, -y, -z'
'x-1/2, y-1/2, -z'
'y-1/2, -x, -z'
'-y, x-1/2, -z'
'x, -y-1/2, z'
'-x-1/2, y, z'
'-y-1/2, -x-1/2, z'
'y, x, z'

loop_
_atom_site_label
_atom_site_type_symbol
_atom_site_fract_x
_atom_site_fract_y
_atom_site_fract_z
_atom_site_U_iso_or_equiv
_atom_site_adp_type
_atom_site_occupancy
_atom_site_symmetry_multiplicity
_atom_site_calc_flag
_atom_site_refinement_flags
Co1 Co 0.2500 0.2500 0.75137(7) 0.0439(4) Uani 1 8 d S
Cl1 Cl 0.2500 0.2500 0.11539(17) 0.0639(7) Uani 1 8 d S
Cl2 Cl 0.7500 0.2500 0.5000 0.0863(10) Uani 1 8 d S
N2 N 0.2500 0.2500 0.6089(6) 0.070(2) Uani 1 8 d S
N1 N 0.4045(3) 0.0955(3) 0.7819(4) 0.0756(13) Uani 1 2 d S
C5 C 0.2500 0.2500 0.5318(8) 0.081(3) Uani 1 8 d S
C4 C 0.4753(5) 0.0247(5) 0.7004(6) 0.113(3) Uani 1 2 d S
O2 O 0.2500 0.2500 0.2089(8) 0.176(7) Uani 1 8 d S
O1 O 0.2500 0.1063(11) 0.0821(8) 0.193(4) Uani 0.75 2 d SP
C2 C 0.3806(19) 0.034(2) 0.8677(13) 0.073(5) Uani 0.25 1 d P
O3 O 0.7500 0.0947(19) 0.5089(14) 0.228(10) Uani 0.50 2 d SP
C1 C 0.3155(11) -0.0304(11) 0.8255(11) 0.175(6) Uani 0.75 1 d P
O4 O 0.685(2) 0.2500 0.4198(9) 0.195(12) Uani 0.50 2 d SP
C6 C 0.2500 0.2500 0.4212(9) 0.133(7) Uani 1 8 d S
C3 C 0.2500 -0.052(3) 0.8724(19) 0.081(7) Uani 0.25 2 d SP

loop_
_atom_site_aniso_label
_atom_site_aniso_U_11
_atom_site_aniso_U_22
_atom_site_aniso_U_33
_atom_site_aniso_U_23
_atom_site_aniso_U_13
_atom_site_aniso_U_12
Co1 0.0406(5) 0.0406(5) 0.0505(7) 0.000 0.000 0.000
Cl1 0.0699(10) 0.0699(10) 0.0518(13) 0.000 0.000 0.000
Cl2 0.0993(16) 0.0993(16) 0.0604(18) 0.000 0.000 0.000
N2 0.082(4) 0.082(4) 0.048(5) 0.000 0.000 0.000
N1 0.073(2) 0.073(2) 0.081(3) 0.0030(15) -0.0030(15) 0.031(2)
C5 0.090(5) 0.090(5) 0.063(7) 0.000 0.000 0.000
C4 0.115(4) 0.115(4) 0.109(5) -0.013(3) 0.013(3) 0.061(5)
O2 0.231(11) 0.231(11) 0.067(6) 0.000 0.000 0.000
O1 0.213(10) 0.130(7) 0.235(9) -0.090(6) 0.000 0.000
C2 0.056(9) 0.068(10) 0.095(11) 0.046(8) 0.015(7) 0.015(7)
O3 0.40(3) 0.115(12) 0.170(13) 0.024(12) 0.000 0.000
C1 0.124(9) 0.108(8) 0.294(17) 0.115(10) 0.055(9) 0.037(6)
O4 0.27(4) 0.176(13) 0.139(9) 0.000 -0.122(16) 0.000
C6 0.170(12) 0.170(12) 0.057(8) 0.000 0.000 0.000
C3 0.09(2) 0.063(15) 0.087(17) 0.032(13) 0.000 0.000

loop_
_atom_type_symbol
_atom_type_description
_atom_type_scat_dispersion_real
_atom_type_scat_dispersion_imag
_atom_type_scat_source
C C 0.0033 0.0016 'International Tables Vol C Tables 4.2.6.8 and 6.1.1.4'
H H 0.0000 0.0000 'International Tables Vol C Tables 4.2.6.8 and 6.1.1.4'
N N 0.0061 0.0033 'International Tables Vol C Tables 4.2.6.8 and 6.1.1.4'
O O 0.0106 0.0060 'International Tables Vol C Tables 4.2.6.8 and 6.1.1.4'
Cl Cl 0.1484 0.1585 'International Tables Vol C Tables 4.2.6.8 and 6.1.1.4'
Co Co 0.3494 0.9721 'International Tables Vol C Tables 4.2.6.8 and 6.1.1.4'

loop_
_geom_angle_atom_site_label_1
_geom_angle_atom_site_label_2
_geom_angle_atom_site_label_3
_geom_angle
_geom_angle_site_symmetry_1
_geom_angle_site_symmetry_3
N2 Co1 N1 102.06(14) . 3
N2 Co1 N1 102.06(14) . 2
N1 Co1 N1 87.50(6) 3 2
N2 Co1 N1 102.06(14) . 4
N1 Co1 N1 155.9(3) 3 4
N1 Co1 N1 87.50(6) 2 4
N2 Co1 N1 102.06(14) . .
N1 Co1 N1 87.50(6) 3 .
N1 Co1 N1 155.9(3) 2 .
N1 Co1 N1 87.50(6) 4 .
O2 Cl1 O1 109.5(5) . .
O2 Cl1 O1 109.5(5) . 2
O1 Cl1 O1 141.0(10) . 2
O2 Cl1 O1 109.5(5) . 4
O1 Cl1 O1 83.6(3) . 4
O1 Cl1 O1 83.6(3) 2 4
O2 Cl1 O1 109.5(5) . 3
O1 Cl1 O1 83.6(3) . 3
O1 Cl1 O1 83.6(3) 2 3
O1 Cl1 O1 141.0(10) 4 3
O4 Cl2 O4 55.9(18) 11_666 12_656
O4 Cl2 O4 141.3(12) 11_666 .
O4 Cl2 O4 141.3(12) 12_656 .
O4 Cl2 O4 141.3(12) 11_666 2_655
O4 Cl2 O4 141.3(12) 12_656 2_655
O4 Cl2 O4 55.9(18) . 2_655
O4 Cl2 O3 112.9(15) 11_666 .
O4 Cl2 O3 57.1(8) 12_656 .
O4 Cl2 O3 94.4(7) . .
O4 Cl2 O3 94.4(7) 2_655 .
O4 Cl2 O3 57.1(8) 11_666 2_655
O4 Cl2 O3 112.9(15) 12_656 2_655
O4 Cl2 O3 94.4(7) . 2_655
O4 Cl2 O3 94.4(7) 2_655 2_655
O3 Cl2 O3 170.0(16) . 2_655
O4 Cl2 O3 94.4(7) 11_666 11_666
O4 Cl2 O3 94.4(7) 12_656 11_666
O4 Cl2 O3 57.1(8) . 11_666
O4 Cl2 O3 112.9(15) 2_655 11_666
O3 Cl2 O3 90.43(14) . 11_666
O3 Cl2 O3 90.43(14) 2_655 11_666
O4 Cl2 O3 94.4(7) 11_666 12_656
O4 Cl2 O3 94.4(7) 12_656 12_656
O4 Cl2 O3 112.9(15) . 12_656
O4 Cl2 O3 57.1(8) 2_655 12_656
O3 Cl2 O3 90.43(14) . 12_656
O3 Cl2 O3 90.43(14) 2_655 12_656
O3 Cl2 O3 170.0(16) 11_666 12_656
C5 N2 Co1 180.000(2) . .
C2 N1 C2 48.4(16) . 15_665
C2 N1 C4 125.8(9) . .
C2 N1 C4 125.8(9) 15_665 .
C2 N1 C1 41.1(8) . .
C2 N1 C1 89.3(11) 15_665 .
C4 N1 C1 102.2(6) . .
C2 N1 C1 89.3(11) . 15_665
C2 N1 C1 41.1(8) 15_665 15_665
C4 N1 C1 102.2(6) . 15_665
C1 N1 C1 129.6(12) . 15_665
C2 N1 Co1 111.2(8) . .
C2 N1 Co1 111.2(8) 15_665 .
C4 N1 Co1 116.8(4) . .
C1 N1 Co1 103.6(4) . .
C1 N1 Co1 103.6(4) 15_665 .
N2 C5 C6 180.000(4) . .
C1 C2 C2 145.0(13) . 15_665
C1 C2 N1 79.7(14) . .
C2 C2 N1 65.8(8) 15_665 .
C1 C2 C3 39.1(16) . .
C2 C2 C3 168.2(13) 15_665 .
N1 C2 C3 113.9(16) . .
C1 C2 C1 29.5(9) . 14_655
C2 C2 C1 148.5(6) 15_665 14_655
N1 C2 C1 90.3(10) . 14_655
C3 C2 C1 24.9(10) . 14_655
O4 O3 Cl2 55.3(9) 12_656 .
C3 C1 C2 95(3) . .
C3 C1 C1 48.8(14) . 14_655
C2 C1 C1 125.5(14) . 14_655
C3 C1 N1 143(3) . .
C2 C1 N1 59.1(11) . .
C1 C1 N1 122.0(4) 14_655 .
C3 C1 C2 41.6(16) . 14_655
C2 C1 C2 100(2) . 14_655
C1 C1 C2 25.0(7) 14_655 14_655
N1 C1 C2 111.9(9) . 14_655
O4 O4 Cl2 62.1(9) 2_655 .
O4 O4 O3 129.7(11) 2_655 11_666
Cl2 O4 O3 67.6(10) . 11_666
C1 C3 C1 82(3) 14_655 .
C1 C3 C2 113(2) 14_655 .
C1 C3 C2 45.5(15) . .
C1 C3 C2 45.5(15) 14_655 14_655
C1 C3 C2 113(2) . 14_655
C2 C3 C2 113(2) . 14_655

loop_
_geom_bond_atom_site_label_1
_geom_bond_atom_site_label_2
_geom_bond_distance
_geom_bond_site_symmetry_2
Co1 N2 2.015(8) .
Co1 N1 2.068(4) 3
Co1 N1 2.068(4) 2
Co1 N1 2.068(4) 4
Co1 N1 2.068(4) .
Cl1 O2 1.323(11) .
Cl1 O1 1.412(9) .
Cl1 O1 1.412(9) 2
Cl1 O1 1.412(9) 4
Cl1 O1 1.412(9) 3
Cl2 O4 1.284(11) 11_666
Cl2 O4 1.284(11) 12_656
Cl2 O4 1.284(11) .
Cl2 O4 1.284(11) 2_655
Cl2 O3 1.443(17) .
Cl2 O3 1.443(17) 2_655
Cl2 O3 1.443(17) 11_666
Cl2 O3 1.443(17) 12_656
N2 C5 1.090(13) .
N1 C2 1.357(17) .
N1 C2 1.357(17) 15_665
N1 C4 1.480(9) .
N1 C1 1.555(9) .
N1 C1 1.555(9) 15_665
C5 C6 1.566(16) .
C2 C1 1.04(2) .
C2 C2 1.11(4) 15_665
C2 C3 1.45(2) .
C2 C1 2.003(19) 14_655
O3 O4 1.311(18) 12_656
C1 C3 0.92(2) .
C1 C1 1.21(2) 14_655
C1 C2 2.003(19) 14_655
O4 O4 1.20(4) 2_655
O4 O3 1.311(18) 11_666
C3 C1 0.92(2) 14_655
C3 C2 1.45(2) 14_655

loop_
_geom_torsion_atom_site_label_1
_geom_torsion_atom_site_label_2
_geom_torsion_atom_site_label_3
_geom_torsion_atom_site_label_4
_geom_torsion
_geom_torsion_site_symmetry_1
_geom_torsion_site_symmetry_4
N1 Co1 N2 C5 -41(100) 3 .
N1 Co1 N2 C5 49(100) 2 .
N1 Co1 N2 C5 139(100) 4 .
N1 Co1 N2 C5 -131(100) . .
N2 Co1 N1 C2 -153.9(9) . .
N1 Co1 N1 C2 104.3(9) 3 .
N1 Co1 N1 C2 26.1(9) 2 .
N1 Co1 N1 C2 -52.1(9) 4 .
N2 Co1 N1 C2 153.9(9) . 15_665
N1 Co1 N1 C2 52.1(9) 3 15_665
N1 Co1 N1 C2 -26.1(9) 2 15_665
N1 Co1 N1 C2 -104.3(9) 4 15_665
N2 Co1 N1 C4 0.000(1) . .
N1 Co1 N1 C4 -101.80(13) 3 .
N1 Co1 N1 C4 180.000(1) 2 .
N1 Co1 N1 C4 101.80(13) 4 .
N2 Co1 N1 C1 -111.4(7) . .
N1 Co1 N1 C1 146.8(6) 3 .
N1 Co1 N1 C1 68.6(7) 2 .
N1 Co1 N1 C1 -9.6(7) 4 .
N2 Co1 N1 C1 111.4(7) . 15_665
N1 Co1 N1 C1 9.6(7) 3 15_665
N1 Co1 N1 C1 -68.6(7) 2 15_665
N1 Co1 N1 C1 -146.8(6) 4 15_665
Co1 N2 C5 C6 0(100) . .
C2 N1 C2 C1 -173.5(10) 15_665 .
C4 N1 C2 C1 -64.6(16) . .
C1 N1 C2 C1 -169.2(16) 15_665 .
Co1 N1 C2 C1 86.5(14) . .
C4 N1 C2 C2 108.9(8) . 15_665
C1 N1 C2 C2 173.5(10) . 15_665
C1 N1 C2 C2 4.3(7) 15_665 15_665
Co1 N1 C2 C2 -100.0(6) . 15_665
C2 N1 C2 C3 167.0(14) 15_665 .
C4 N1 C2 C3 -84.1(17) . .
C1 N1 C2 C3 -19.5(15) . .
C1 N1 C2 C3 171.3(18) 15_665 .
Co1 N1 C2 C3 67.0(18) . .
C2 N1 C2 C1 158.8(4) 15_665 14_655
C4 N1 C2 C1 -92.3(9) . 14_655
C1 N1 C2 C1 -27.7(8) . 14_655
C1 N1 C2 C1 163.1(10) 15_665 14_655
Co1 N1 C2 C1 58.7(9) . 14_655
O4 Cl2 O3 O4 0.000(5) 11_666 12_656
O4 Cl2 O3 O4 -152.0(9) . 12_656
O4 Cl2 O3 O4 152.0(9) 2_655 12_656
O3 Cl2 O3 O4 0.000(14) 2_655 12_656
O3 Cl2 O3 O4 -95.0(8) 11_666 12_656
O3 Cl2 O3 O4 95.0(8) 12_656 12_656
C2 C2 C1 C3 -162(2) 15_665 .
N1 C2 C1 C3 -151.1(18) . .
C1 C2 C1 C3 -41.7(18) 14_655 .
C2 C2 C1 C1 -119.8(18) 15_665 14_655
N1 C2 C1 C1 -109.4(9) . 14_655
C3 C2 C1 C1 41.7(18) . 14_655
C2 C2 C1 N1 -10.4(15) 15_665 .
C3 C2 C1 N1 151.1(18) . .
C1 C2 C1 N1 109.4(9) 14_655 .
C2 C2 C1 C2 -119.8(18) 15_665 14_655
N1 C2 C1 C2 -109.4(9) . 14_655
C3 C2 C1 C2 41.7(18) . 14_655
C1 C2 C1 C2 0.000(6) 14_655 14_655
C2 N1 C1 C3 53(3) . .
C2 N1 C1 C3 57(3) 15_665 .
C4 N1 C1 C3 -176(3) . .
C1 N1 C1 C3 67(3) 15_665 .
Co1 N1 C1 C3 -54(3) . .
C2 N1 C1 C2 4.9(7) 15_665 .
C4 N1 C1 C2 131.4(15) . .
C1 N1 C1 C2 14(2) 15_665 .
Co1 N1 C1 C2 -106.8(15) . .
C2 N1 C1 C1 115.0(16) . 14_655
C2 N1 C1 C1 119.9(9) 15_665 14_655
C4 N1 C1 C1 -113.5(5) . 14_655
C1 N1 C1 C1 129.1(8) 15_665 14_655
Co1 N1 C1 C1 8.2(6) . 14_655
C2 N1 C1 C2 89(2) . 14_655
C2 N1 C1 C2 94.1(15) 15_665 14_655
C4 N1 C1 C2 -139.3(10) . 14_655
C1 N1 C1 C2 103.3(9) 15_665 14_655
Co1 N1 C1 C2 -17.6(11) . 14_655
O4 Cl2 O4 O4 131.5(2) 11_666 2_655
O4 Cl2 O4 O4 -131.5(2) 12_656 2_655
O3 Cl2 O4 O4 -92.3(3) . 2_655
O3 Cl2 O4 O4 92.3(3) 2_655 2_655
O3 Cl2 O4 O4 180.000(3) 11_666 2_655
O3 Cl2 O4 O4 0.000(3) 12_656 2_655
O4 Cl2 O4 O3 -48.5(2) 11_666 11_666
O4 Cl2 O4 O3 48.5(2) 12_656 11_666
O4 Cl2 O4 O3 180.000(2) 2_655 11_666
O3 Cl2 O4 O3 87.7(3) . 11_666
O3 Cl2 O4 O3 -87.7(3) 2_655 11_666
O3 Cl2 O4 O3 180.000(2) 12_656 11_666
C2 C1 C3 C1 134(2) . 14_655
N1 C1 C3 C1 91(3) . 14_655
C2 C1 C3 C1 34.1(12) 14_655 14_655
C1 C1 C3 C2 -134(2) 14_655 .
N1 C1 C3 C2 -43(2) . .
C2 C1 C3 C2 -100(3) 14_655 .
C2 C1 C3 C2 100(3) . 14_655
C1 C1 C3 C2 -34.1(12) 14_655 14_655
N1 C1 C3 C2 57(4) . 14_655
C1 C2 C3 C1 -51(3) . 14_655
C2 C2 C3 C1 66(8) 15_665 14_655
N1 C2 C3 C1 -20(4) . 14_655
C2 C2 C3 C1 118(6) 15_665 .
N1 C2 C3 C1 31.3(19) . .
C1 C2 C3 C1 51(3) 14_655 .
C1 C2 C3 C2 -101(3) . 14_655
C2 C2 C3 C2 17(8) 15_665 14_655
N1 C2 C3 C2 -70(3) . 14_655
C1 C2 C3 C2 -50(2) 14_655 14_655
